data_1503441
loop_
_publ_author_name
'Liu, Ming'
'Yan, Xuzhou'
'Hu, Menglong'
'Chen, Xiaopeng'
'Zhang, Mingming'
'Zheng, Bo'
'Hu, Xiaohuan'
'Shao, Shuang'
'Huang, Feihe'

_publ_section_title
;
 Photoresponsive host-guest systems based on a new azobenzene-containing
 cryptand.
;
_journal_issue 11
_journal_name_full 'Organic letters'
_journal_page_first 2558
_journal_page_last 2561
_journal_paper_doi 10.1021/ol100770j
_journal_volume 12
_journal_year 2010
_chemical_formula_moiety 'C16 H14 N2, 2(F6 P)'
_chemical_formula_sum 'C16 H14 F12 N2 P2'
_chemical_formula_weight 524.23
_chemical_name_systematic
; 
 ? 
;
_space_group_IT_number 14
_symmetry_cell_setting monoclinic
_symmetry_space_group_name_Hall '-P 2yn'
_symmetry_space_group_name_H-M 'P 1 21/n 1'
_atom_sites_solution_hydrogens geom
_atom_sites_solution_primary direct
_atom_sites_solution_secondary difmap
_audit_creation_method SHELXL-97
_cell_angle_alpha 90.00
_cell_angle_beta 91.054(5)
_cell_angle_gamma 90.00
_cell_formula_units_Z 2
_cell_length_a 6.7733(5)
_cell_length_b 10.6708(6)
_cell_length_c 13.4177(6)
_cell_measurement_reflns_used 2170
_cell_measurement_temperature 293(2)
_cell_measurement_theta_max 66.8498
_cell_measurement_theta_min 3.2927
_cell_volume 969.62(10)
_computing_cell_refinement
;
CrysAlisPro, Oxford Diffraction Ltd.,
Version 1.171.33.52 (release 06-11-2009 CrysAlis171 .NET)
(compiled Nov  6 2009,16:24:50)
;
_computing_data_collection
;
CrysAlisPro, Oxford Diffraction Ltd.,
Version 1.171.33.52 (release 06-11-2009 CrysAlis171 .NET)
(compiled Nov  6 2009,16:24:50)
;
_computing_data_reduction
;
CrysAlisPro, Oxford Diffraction Ltd.,
Version 1.171.33.52 (release 06-11-2009 CrysAlis171 .NET)
(compiled Nov  6 2009,16:24:50)
;
_computing_molecular_graphics
;
 OLEX2: a complete structure solution, refinement and analysis program.
 Dolomanov et al., J. Appl. Cryst. (2009). 42, 339-341
;
_computing_publication_material
;
 OLEX2: a complete structure solution, refinement and analysis program.
 Dolomanov et al., J. Appl. Cryst. (2009). 42, 339-341
;
_diffrn_ambient_temperature 293(2)
_diffrn_detector_area_resol_mean 10.3592
_diffrn_measured_fraction_theta_full 0.988
_diffrn_measured_fraction_theta_max 0.988
_diffrn_measurement_device_type 'Xcalibur, Atlas, Gemini ultra'
_diffrn_measurement_method '\w scans'
_diffrn_radiation_monochromator graphite
_diffrn_radiation_source 'fine-focus sealed tube'
_diffrn_radiation_type CuK\a
_diffrn_radiation_wavelength 1.54184
_diffrn_reflns_av_R_equivalents 0.0280
_diffrn_reflns_av_sigmaI/netI 0.0182
_diffrn_reflns_limit_h_max 8
_diffrn_reflns_limit_h_min -6
_diffrn_reflns_limit_k_max 9
_diffrn_reflns_limit_k_min -12
_diffrn_reflns_limit_l_max 15
_diffrn_reflns_limit_l_min -15
_diffrn_reflns_number 5255
_diffrn_reflns_theta_full 67.33
_diffrn_reflns_theta_max 67.33
_diffrn_reflns_theta_min 5.30
_exptl_absorpt_coefficient_mu 3.203
_exptl_absorpt_correction_T_max 0.50
_exptl_absorpt_correction_T_min 0.41
_exptl_absorpt_correction_type multi-scan
_exptl_absorpt_process_details
;
CrysAlisPro, Oxford Diffraction Ltd.,
Version 1.171.33.53 (release 17-11-2009 CrysAlis171 .NET)
(compiled Nov 17 2009,16:58:22)
Empirical absorption correction using spherical harmonics,
 implemented in SCALE3 ABSPACK scaling algorithm.
;
_exptl_crystal_colour yellow
_exptl_crystal_density_meas 0.22
_exptl_crystal_density_method 'not measured'
_exptl_crystal_description block
_exptl_crystal_F_000 524
_exptl_crystal_size_max 0.32
_exptl_crystal_size_mid 0.32
_exptl_crystal_size_min 0.22
_refine_diff_density_max 0.524
_refine_diff_density_min -0.318
_refine_diff_density_rms 0.064
_refine_ls_extinction_coef 0.0028(9)
_refine_ls_extinction_expression Fc^*^=kFc[1+0.001xFc^2^\l^3^/sin(2\q)]^-1/4^
_refine_ls_extinction_method SHELXL
_refine_ls_goodness_of_fit_ref 1.054
_refine_ls_hydrogen_treatment constr
_refine_ls_matrix_type full
_refine_ls_number_parameters 147
_refine_ls_number_reflns 1712
_refine_ls_number_restraints 0
_refine_ls_restrained_S_all 1.054
_refine_ls_R_factor_all 0.0728
_refine_ls_R_factor_gt 0.0588
_refine_ls_shift/su_max 0.001
_refine_ls_shift/su_mean 0.000
_refine_ls_structure_factor_coef Fsqd
_refine_ls_weighting_details 'calc w=1/[\s^2^(Fo^2^)+(0.1104P)^2^+0.7939P] where P=(Fo^2^+2Fc^2^)/3'
_refine_ls_weighting_scheme calc
_refine_ls_wR_factor_gt 0.1765
_refine_ls_wR_factor_ref 0.1906
_reflns_number_gt 1312
_reflns_number_total 1712
_reflns_threshold_expression >2sigma(I)
_cod_data_source_file ol100770j_si_002.cif
_cod_data_source_block 2a
_cod_depositor_comments
;
The following automatic conversions were performed:

'_symmetry_cell_setting' value 'Monoclinic' changed to 'monoclinic'
according to /home/saulius/struct/CIF-dictionaries/cif_core.dic
dictionary named 'cif_core.dic' version 2.4.2 from 2011-04-26.

Automatic conversion script
Id: cif_fix_values 1715 2011-07-08 13:25:40Z adriana 

The following automatic conversions were performed:

'_exptl_absorpt_correction_type' value 'multi-scan'' was replaced
with the value 'multi-scan' as specified in the replacement file
'src/cod-tools/trunk/data/replacement-values/replacement_values.lst'.

Automatic conversion script
Id: cif_fix_values 5376 2017-05-30 11:51:03Z andrius 
;
_cod_original_cell_volume 969.63(9)
_cod_original_sg_symbol_H-M 'P 21/n'
_cod_database_code 1503441

loop_
_symmetry_equiv_pos_as_xyz
'x, y, z'
'-x+1/2, y+1/2, -z+1/2'
'-x, -y, -z'
'x-1/2, -y-1/2, z-1/2'

loop_
_atom_site_label
_atom_site_type_symbol
_atom_site_fract_x
_atom_site_fract_y
_atom_site_fract_z
_atom_site_U_iso_or_equiv
_atom_site_adp_type
_atom_site_occupancy
_atom_site_symmetry_multiplicity
_atom_site_calc_flag
_atom_site_refinement_flags
P1 P 0.76338(13) 0.37726(9) 0.82516(7) 0.0533(4) Uani 1 1 d .
F1 F 0.7152(6) 0.4813(3) 0.7458(3) 0.1314(14) Uani 1 1 d .
F2 F 0.9891(4) 0.3794(3) 0.7976(2) 0.0875(9) Uani 1 1 d .
F3 F 0.7991(5) 0.4818(4) 0.9055(3) 0.1374(15) Uani 1 1 d .
F4 F 0.5362(4) 0.3753(3) 0.8519(2) 0.0986(10) Uani 1 1 d .
F5 F 0.7230(5) 0.2775(3) 0.7405(3) 0.1054(11) Uani 1 1 d .
F6 F 0.8055(4) 0.2715(3) 0.9040(2) 0.1106(12) Uani 1 1 d .
N1 N -0.1912(4) 0.7582(3) 0.3799(2) 0.0497(7) Uani 1 1 d .
C1 C -0.2772(7) 0.8718(4) 0.3320(3) 0.0734(12) Uani 1 1 d .
H1A H -0.3710 0.8473 0.2812 0.110 Uiso 1 1 calc R
H1B H -0.1739 0.9202 0.3026 0.110 Uiso 1 1 calc R
H1C H -0.3422 0.9214 0.3813 0.110 Uiso 1 1 calc R
C2 C -0.2953(5) 0.6516(3) 0.3787(2) 0.0512(9) Uani 1 1 d .
H2 H -0.4171 0.6492 0.3456 0.061 Uiso 1 1 calc R
C3 C -0.2248(5) 0.5450(3) 0.4258(2) 0.0442(8) Uani 1 1 d .
C4 C -0.0387(4) 0.5533(3) 0.4752(2) 0.0401(7) Uani 1 1 d .
C5 C 0.0682(5) 0.6661(3) 0.4751(2) 0.0442(8) Uani 1 1 d .
C6 C -0.0145(5) 0.7682(3) 0.4262(2) 0.0497(9) Uani 1 1 d .
H6 H 0.0527 0.8442 0.4255 0.060 Uiso 1 1 calc R
C7 C 0.2562(5) 0.6725(3) 0.5267(3) 0.0501(9) Uani 1 1 d .
H7 H 0.3266 0.7473 0.5275 0.060 Uiso 1 1 calc R
C8 C 0.3309(5) 0.5710(3) 0.5737(3) 0.0511(9) Uani 1 1 d .
H8 H 0.4530 0.5763 0.6063 0.061 Uiso 1 1 calc R

loop_
_atom_site_aniso_label
_atom_site_aniso_U_11
_atom_site_aniso_U_22
_atom_site_aniso_U_33
_atom_site_aniso_U_23
_atom_site_aniso_U_13
_atom_site_aniso_U_12
P1 0.0532(7) 0.0554(7) 0.0510(6) 0.0009(4) -0.0034(4) 0.0033(4)
F1 0.146(3) 0.109(3) 0.139(3) 0.068(2) -0.003(2) 0.007(2)
F2 0.0595(15) 0.108(2) 0.0957(19) -0.0127(16) 0.0151(13) -0.0124(13)
F3 0.116(3) 0.152(3) 0.144(3) -0.092(3) -0.010(2) 0.013(2)
F4 0.0549(15) 0.127(3) 0.114(2) 0.0284(18) 0.0079(15) 0.0214(14)
F5 0.103(2) 0.108(2) 0.106(2) -0.0409(19) -0.0009(18) -0.0204(17)
F6 0.0858(19) 0.145(3) 0.102(2) 0.066(2) 0.0202(16) 0.0455(18)
N1 0.0581(17) 0.0483(16) 0.0425(15) 0.0034(13) 0.0005(13) 0.0019(13)
C1 0.089(3) 0.060(3) 0.070(3) 0.020(2) -0.016(2) 0.009(2)
C2 0.0497(19) 0.062(2) 0.0420(18) -0.0022(16) -0.0041(15) 0.0016(16)
C3 0.0432(17) 0.0494(19) 0.0400(16) -0.0040(14) -0.0008(13) 0.0001(14)
C4 0.0401(17) 0.0444(17) 0.0359(15) -0.0051(13) 0.0022(12) -0.0028(13)
C5 0.0437(17) 0.0455(17) 0.0434(17) -0.0028(14) 0.0036(13) -0.0030(14)
C6 0.056(2) 0.0466(19) 0.0470(18) -0.0003(15) 0.0059(16) -0.0046(15)
C7 0.0445(18) 0.0475(19) 0.058(2) -0.0049(17) -0.0010(15) -0.0099(15)
C8 0.0418(18) 0.057(2) 0.0542(19) -0.0073(17) -0.0060(15) -0.0085(15)

loop_
_atom_type_symbol
_atom_type_description
_atom_type_scat_dispersion_real
_atom_type_scat_dispersion_imag
_atom_type_scat_source
C C 0.0181 0.0091 'International Tables Vol C Tables 4.2.6.8 and 6.1.1.4'
H H 0.0000 0.0000 'International Tables Vol C Tables 4.2.6.8 and 6.1.1.4'
N N 0.0311 0.0180 'International Tables Vol C Tables 4.2.6.8 and 6.1.1.4'
P P 0.2955 0.4335 'International Tables Vol C Tables 4.2.6.8 and 6.1.1.4'
F F 0.0727 0.0534 'International Tables Vol C Tables 4.2.6.8 and 6.1.1.4'

loop_
_geom_angle_atom_site_label_1
_geom_angle_atom_site_label_2
_geom_angle_atom_site_label_3
_geom_angle
_geom_angle_site_symmetry_1
_geom_angle_site_symmetry_3
F3 P1 F1 89.5(3) . .
F3 P1 F6 91.4(2) . .
F1 P1 F6 178.34(19) . .
F3 P1 F5 177.0(2) . .
F1 P1 F5 87.6(2) . .
F6 P1 F5 91.6(2) . .
F3 P1 F2 90.75(18) . .
F1 P1 F2 91.24(18) . .
F6 P1 F2 90.17(16) . .
F5 P1 F2 89.83(16) . .
F3 P1 F4 89.54(19) . .
F1 P1 F4 88.41(18) . .
F6 P1 F4 90.18(16) . .
F5 P1 F4 89.86(18) . .
F2 P1 F4 179.54(16) . .
C2 N1 C6 122.6(3) . .
C2 N1 C1 119.1(3) . .
C6 N1 C1 118.3(3) . .
N1 C1 H1A 109.5 . .
N1 C1 H1B 109.5 . .
H1A C1 H1B 109.5 . .
N1 C1 H1C 109.5 . .
H1A C1 H1C 109.5 . .
H1B C1 H1C 109.5 . .
N1 C2 C3 121.1(3) . .
N1 C2 H2 119.5 . .
C3 C2 H2 119.5 . .
C2 C3 C4 117.4(3) . .
C2 C3 C8 123.0(3) . 3_566
C4 C3 C8 119.7(3) . 3_566
C5 C4 C4 120.3(3) . 3_566
C5 C4 C3 120.5(3) . .
C4 C4 C3 119.3(3) 3_566 .
C6 C5 C4 118.1(3) . .
C6 C5 C7 122.4(3) . .
C4 C5 C7 119.4(3) . .
N1 C6 C5 120.4(3) . .
N1 C6 H6 119.8 . .
C5 C6 H6 119.8 . .
C8 C7 C5 120.5(3) . .
C8 C7 H7 119.7 . .
C5 C7 H7 119.7 . .
C7 C8 C3 120.8(3) . 3_566
C7 C8 H8 119.6 . .
C3 C8 H8 119.6 3_566 .

loop_
_geom_bond_atom_site_label_1
_geom_bond_atom_site_label_2
_geom_bond_distance
_geom_bond_site_symmetry_2
P1 F3 1.566(3) .
P1 F1 1.569(3) .
P1 F6 1.569(3) .
P1 F5 1.577(3) .
P1 F2 1.580(3) .
P1 F4 1.586(3) .
N1 C2 1.338(4) .
N1 C6 1.342(4) .
N1 C1 1.486(4) .
C1 H1A 0.9600 .
C1 H1B 0.9600 .
C1 H1C 0.9600 .
C2 C3 1.382(5) .
C2 H2 0.9300 .
C3 C4 1.416(4) .
C3 C8 1.431(5) 3_566
C4 C5 1.405(4) .
C4 C4 1.413(6) 3_566
C5 C6 1.385(4) .
C5 C7 1.440(5) .
C6 H6 0.9300 .
C7 C8 1.348(5) .
C7 H7 0.9300 .
C8 C3 1.431(5) 3_566
C8 H8 0.9300 .
